data_1534099
loop_
_publ_author_name
'Gao, Xing'
'Han, Jianwei'
'Wang, Limin'

_publ_section_title
;
 Design of Highly Stable Iminophosphoranes as Recyclable Organocatalysts:
 Application to Asymmetric Chlorinations of Oxindoles.
;
_journal_issue 18
_journal_name_full 'Organic letters'
_journal_page_first 4596
_journal_page_last 4599
_journal_paper_doi 10.1021/acs.orglett.5b02323
_journal_volume 17
_journal_year 2015
_chemical_absolute_configuration ad
_chemical_formula_sum 'C62 H60 Cl N4 O4 P'
_chemical_formula_weight 991.56
_chemical_name_systematic
; 
 ? 
;
_space_group_IT_number 4
_symmetry_cell_setting monoclinic
_symmetry_space_group_name_Hall 'P 2yb'
_symmetry_space_group_name_H-M 'P 1 21 1'
_atom_sites_solution_hydrogens geom
_atom_sites_solution_primary direct
_atom_sites_solution_secondary difmap
_audit_creation_method SHELXL-97
_cell_angle_alpha 90.00
_cell_angle_beta 115.309(2)
_cell_angle_gamma 90.00
_cell_formula_units_Z 2
_cell_length_a 13.9954(19)
_cell_length_b 19.389(3)
_cell_length_c 14.020(2)
_cell_measurement_reflns_used 6939
_cell_measurement_temperature 140(2)
_cell_measurement_theta_max 23.56
_cell_measurement_theta_min 2.65
_cell_volume 3439.3(9)
_computing_cell_refinement 'Bruker SAINT'
_computing_data_collection 'Bruker APEX2'
_computing_data_reduction 'Bruker SAINT'
_computing_molecular_graphics 'Bruker SHELXTL'
_computing_publication_material 'Bruker SHELXTL'
_computing_structure_refinement 'SHELXL-97 (Sheldrick, 2008)'
_computing_structure_solution 'SHELXS-97 (Sheldrick, 2008)'
_diffrn_ambient_temperature 140(2)
_diffrn_measured_fraction_theta_full 0.998
_diffrn_measured_fraction_theta_max 0.998
_diffrn_measurement_device_type 'Bruker APEX-II CCD'
_diffrn_measurement_method '\f and \w scans'
_diffrn_radiation_monochromator graphite
_diffrn_radiation_source 'fine-focus sealed tube'
_diffrn_radiation_type MoK\a
_diffrn_radiation_wavelength 0.71073
_diffrn_reflns_av_R_equivalents 0.0450
_diffrn_reflns_av_sigmaI/netI 0.0727
_diffrn_reflns_limit_h_max 15
_diffrn_reflns_limit_h_min -16
_diffrn_reflns_limit_k_max 23
_diffrn_reflns_limit_k_min -23
_diffrn_reflns_limit_l_max 16
_diffrn_reflns_limit_l_min -16
_diffrn_reflns_number 22247
_diffrn_reflns_theta_full 25.00
_diffrn_reflns_theta_max 25.00
_diffrn_reflns_theta_min 1.61
_exptl_absorpt_coefficient_mu 0.119
_exptl_absorpt_correction_T_max 0.9882
_exptl_absorpt_correction_T_min 0.9709
_exptl_absorpt_correction_type multi-scan
_exptl_absorpt_process_details sadabs
_exptl_crystal_colour colorless
_exptl_crystal_density_diffrn 0.957
_exptl_crystal_density_method 'not measured'
_exptl_crystal_description block
_exptl_crystal_F_000 1048
_exptl_crystal_size_max 0.25
_exptl_crystal_size_mid 0.20
_exptl_crystal_size_min 0.10
_platon_squeeze_details
;
;
_refine_diff_density_max 0.511
_refine_diff_density_min -0.461
_refine_diff_density_rms 0.076
_refine_ls_abs_structure_details 'Flack H D (1983), Acta Cryst. A39, 876-881'
_refine_ls_abs_structure_Flack 0.13(17)
_refine_ls_extinction_method none
_refine_ls_goodness_of_fit_ref 1.029
_refine_ls_hydrogen_treatment mixed
_refine_ls_matrix_type full
_refine_ls_number_parameters 637
_refine_ls_number_reflns 11672
_refine_ls_number_restraints 67
_refine_ls_restrained_S_all 1.053
_refine_ls_R_factor_all 0.1028
_refine_ls_R_factor_gt 0.0861
_refine_ls_shift/su_max 0.004
_refine_ls_shift/su_mean 0.000
_refine_ls_structure_factor_coef Fsqd
_refine_ls_weighting_details 'calc w=1/[\s^2^(Fo^2^)+(0.1800P)^2^+0.0000P] where P=(Fo^2^+2Fc^2^)/3'
_refine_ls_weighting_scheme calc
_refine_ls_wR_factor_gt 0.2341
_refine_ls_wR_factor_ref 0.2495
_reflns_number_gt 9004
_reflns_number_total 11672
_reflns_threshold_expression >2sigma(I)
_cod_data_source_file ol5b02323_si_003.cif
_cod_data_source_block mo_dm13340_0m
_cod_depositor_comments
;
The following automatic conversions were performed:

'_symmetry_cell_setting' value 'Monoclinic' changed to 'monoclinic'
according to
/usr/data/users/saulius/crontab/automatic-downloads/current/ACS/lib/dictionaries/cif_core.dic
dictionary named 'cif_core.dic' version 2.4.2 from 2011-04-26.

Automatic conversion script
Id: cif_fix_values 3271 2015-04-21 07:52:19Z andrius 
;
_cod_original_cell_volume 3439.2(8)
_cod_original_sg_symbol_H-M P2(1)
_cod_database_code 1534099

loop_
_symmetry_equiv_pos_as_xyz
'x, y, z'
'-x, y+1/2, -z'

loop_
_atom_site_label
_atom_site_type_symbol
_atom_site_fract_x
_atom_site_fract_y
_atom_site_fract_z
_atom_site_U_iso_or_equiv
_atom_site_adp_type
_atom_site_occupancy
_atom_site_symmetry_multiplicity
_atom_site_calc_flag
_atom_site_refinement_flags
P1 P 0.75893(11) 0.67611(7) 0.23904(10) 0.0251(3) Uani 1 1 d .
Cl1 Cl 0.5362(3) 0.7522(3) 0.2911(4) 0.1486(16) Uani 1 1 d .
N1 N 0.7656(3) 0.7295(2) 0.3311(3) 0.0261(9) Uani 1 1 d .
H1A H 0.7237 0.7224 0.3624 0.031 Uiso 1 1 calc R
N2 N 0.8674(3) 0.6317(2) 0.2671(3) 0.0274(10) Uani 1 1 d U
H2A H 0.8575 0.5869 0.2590 0.033 Uiso 1 1 calc R
N3 N 0.6747(4) 0.6171(3) 0.2324(4) 0.0454(13) Uani 1 1 d .
H3A H 0.6497 0.6201 0.2802 0.055 Uiso 1 1 calc R
N4 N 0.7252(4) 0.7195(2) 0.1326(4) 0.0325(11) Uani 1 1 d .
H4A H 0.7275 0.7643 0.1428 0.039 Uiso 1 1 calc R
C1 C 0.8409(4) 0.7916(3) 0.3667(4) 0.0294(12) Uani 1 1 d .
C2 C 0.9529(4) 0.7646(3) 0.4021(5) 0.0350(13) Uani 1 1 d .
H2 H 0.9681 0.7295 0.4590 0.042 Uiso 1 1 calc R
C3 C 0.9892(4) 0.7351(2) 0.3160(5) 0.0259(11) Uani 1 1 d .
H3 H 0.9466 0.7572 0.2461 0.031 Uiso 1 1 calc R
C4 C 0.9797(4) 0.6537(3) 0.3040(4) 0.0261(11) Uani 1 1 d U
C5 C 1.1228(7) 0.8048(4) 0.4411(6) 0.0590(19) Uani 1 1 d .
C6 C 1.1994(9) 0.7639(6) 0.5402(8) 0.095(3) Uani 1 1 d U
H6A H 1.2400 0.7964 0.5967 0.142 Uiso 1 1 calc R
H6B H 1.2479 0.7364 0.5220 0.142 Uiso 1 1 calc R
H6C H 1.1584 0.7333 0.5643 0.142 Uiso 1 1 calc R
C7 C 1.1681(7) 0.8703(5) 0.4052(8) 0.074(2) Uani 1 1 d U
H7A H 1.1613 0.8630 0.3334 0.112 Uiso 1 1 calc R
H7B H 1.2427 0.8766 0.4534 0.112 Uiso 1 1 calc R
H7C H 1.1281 0.9114 0.4067 0.112 Uiso 1 1 calc R
C8 C 0.7958(6) 0.8467(4) 0.2833(5) 0.0495(17) Uani 1 1 d .
C9 C 0.6894(6) 0.8608(4) 0.2285(5) 0.062(2) Uani 1 1 d .
H9 H 0.6426 0.8350 0.2476 0.074 Uiso 1 1 calc R
C10 C 0.6460(8) 0.9068(5) 0.1520(7) 0.082(3) Uani 1 1 d .
H10 H 0.5713 0.9106 0.1149 0.098 Uiso 1 1 calc R
C11 C 0.7134(8) 0.9504(4) 0.1267(6) 0.0616(19) Uani 1 1 d U
H11 H 0.6863 0.9849 0.0738 0.074 Uiso 1 1 calc R
C12 C 0.8137(10) 0.9404(4) 0.1796(8) 0.087(3) Uani 1 1 d .
H12 H 0.8584 0.9710 0.1646 0.104 Uiso 1 1 calc R
C13 C 0.8655(7) 0.8895(3) 0.2572(4) 0.0504(18) Uani 1 1 d .
H13 H 0.9401 0.8840 0.2895 0.061 Uiso 1 1 calc R
C14 C 0.8325(5) 0.8178(3) 0.4688(4) 0.0338(13) Uani 1 1 d .
C15 C 0.8364(6) 0.8892(3) 0.4896(6) 0.0542(18) Uani 1 1 d .
H15 H 0.8305 0.9231 0.4384 0.065 Uiso 1 1 calc R
C16 C 0.8493(8) 0.9057(6) 0.5874(7) 0.088(3) Uani 1 1 d .
H16 H 0.8707 0.9514 0.6116 0.106 Uiso 1 1 calc R
C17 C 0.8331(7) 0.8600(4) 0.6554(5) 0.062(2) Uani 1 1 d .
H17 H 0.8389 0.8751 0.7221 0.074 Uiso 1 1 calc R
C18 C 0.8112(10) 0.7998(8) 0.6279(8) 0.114(4) Uani 1 1 d .
H18 H 0.7853 0.7719 0.6673 0.137 Uiso 1 1 calc R
C19 C 0.8223(8) 0.7684(4) 0.5395(6) 0.075(3) Uani 1 1 d .
H19 H 0.8227 0.7199 0.5295 0.090 Uiso 1 1 calc R
C20 C 1.0424(4) 0.6186(3) 0.4131(4) 0.0305(12) Uani 1 1 d .
C21 C 1.0028(5) 0.5967(3) 0.4774(5) 0.0456(16) Uani 1 1 d .
H21 H 0.9296 0.6038 0.4578 0.055 Uiso 1 1 calc R
C22 C 1.0618(5) 0.5639(4) 0.5717(5) 0.0507(17) Uani 1 1 d .
H22 H 1.0289 0.5461 0.6133 0.061 Uiso 1 1 calc R
C23 C 1.1740(5) 0.5573(4) 0.6061(5) 0.0513(17) Uani 1 1 d .
H23 H 1.2171 0.5372 0.6725 0.062 Uiso 1 1 calc R
C24 C 1.2171(6) 0.5802(4) 0.5419(5) 0.058(2) Uani 1 1 d .
H24 H 1.2910 0.5756 0.5632 0.069 Uiso 1 1 calc R
C25 C 1.1535(6) 0.6111(4) 0.4437(5) 0.0491(16) Uani 1 1 d .
H25 H 1.1839 0.6266 0.3986 0.059 Uiso 1 1 calc R
C26 C 1.0154(5) 0.6279(3) 0.2212(4) 0.0375(13) Uani 1 1 d .
C27 C 1.0587(4) 0.6681(3) 0.1700(5) 0.0374(13) Uani 1 1 d .
H27 H 1.0640 0.7165 0.1813 0.045 Uiso 1 1 calc R
C28 C 1.0950(5) 0.6386(4) 0.1014(6) 0.057(2) Uani 1 1 d .
H28 H 1.1334 0.6651 0.0725 0.069 Uiso 1 1 calc R
C29 C 1.0748(6) 0.5728(3) 0.0776(5) 0.0527(17) Uani 1 1 d .
H29 H 1.0903 0.5554 0.0225 0.063 Uiso 1 1 calc R
C30 C 1.0360(7) 0.5299(4) 0.1219(7) 0.065(2) Uani 1 1 d .
H30 H 1.0301 0.4819 0.1066 0.077 Uiso 1 1 calc R
C31 C 1.0022(6) 0.5601(3) 0.1963(5) 0.0482(17) Uani 1 1 d .
H31 H 0.9697 0.5315 0.2289 0.058 Uiso 1 1 calc R
C32 C 0.6342(5) 0.5598(3) 0.1591(5) 0.0375(14) Uani 1 1 d .
C33 C 0.6010(4) 0.5909(3) 0.0452(4) 0.0275(11) Uani 1 1 d .
H33 H 0.5444 0.6260 0.0317 0.033 Uiso 1 1 calc R
C34 C 0.6854(4) 0.6223(3) 0.0169(5) 0.0407(15) Uani 1 1 d .
H34 H 0.7561 0.6015 0.0608 0.049 Uiso 1 1 calc R
C35 C 0.6915(4) 0.7007(3) 0.0219(4) 0.0303(12) Uani 1 1 d U
C36 C 0.5589(5) 0.5552(4) -0.1218(5) 0.0439(16) Uani 1 1 d .
C37 C 0.4532(6) 0.5869(4) -0.1937(6) 0.0548(18) Uani 1 1 d U
H37A H 0.4510 0.6349 -0.1730 0.082 Uiso 1 1 calc R
H37B H 0.3960 0.5609 -0.1877 0.082 Uiso 1 1 calc R
H37C H 0.4444 0.5854 -0.2669 0.082 Uiso 1 1 calc R
C38 C 0.5710(9) 0.4939(6) -0.1710(9) 0.100(3) Uani 1 1 d U
H38A H 0.5977 0.5055 -0.2232 0.149 Uiso 1 1 calc R
H38B H 0.5024 0.4708 -0.2063 0.149 Uiso 1 1 calc R
H38C H 0.6211 0.4631 -0.1176 0.149 Uiso 1 1 calc R
C39 C 0.5305(5) 0.5335(4) 0.1592(5) 0.0426(15) Uani 1 1 d U
C40 C 0.4648(6) 0.5793(4) 0.1789(6) 0.0562(19) Uani 1 1 d .
H40 H 0.4836 0.6265 0.1930 0.067 Uiso 1 1 calc R
C41 C 0.3676(6) 0.5538(3) 0.1775(7) 0.058(2) Uani 1 1 d .
H41 H 0.3190 0.5836 0.1877 0.070 Uiso 1 1 calc R
C42 C 0.3469(8) 0.4795(6) 0.1596(7) 0.091(4) Uani 1 1 d .
H42 H 0.2825 0.4615 0.1566 0.109 Uiso 1 1 calc R
C43 C 0.4101(7) 0.4396(4) 0.1483(7) 0.062(2) Uani 1 1 d .
H43 H 0.3991 0.3912 0.1459 0.074 Uiso 1 1 calc R
C44 C 0.4992(6) 0.4675(4) 0.1390(7) 0.065(2) Uani 1 1 d .
H44 H 0.5396 0.4375 0.1171 0.078 Uiso 1 1 calc R
C45 C 0.7193(3) 0.50291(17) 0.1908(3) 0.0402(15) Uani 1 1 d G
C46 C 0.7702(4) 0.4887(2) 0.2982(3) 0.064(2) Uani 1 1 d G
H46 H 0.7524 0.5139 0.3464 0.077 Uiso 1 1 calc R
C47 C 0.8471(4) 0.4375(3) 0.3349(4) 0.076(2) Uani 1 1 d GU
H47 H 0.8819 0.4278 0.4083 0.091 Uiso 1 1 calc R
C48 C 0.8731(4) 0.4007(2) 0.2643(5) 0.124(4) Uiso 1 1 d G
H48 H 0.9256 0.3657 0.2894 0.149 Uiso 1 1 calc R
C49 C 0.8222(4) 0.4149(2) 0.1569(5) 0.080(3) Uani 1 1 d G
H49 H 0.8400 0.3897 0.1087 0.096 Uiso 1 1 calc R
C50 C 0.7453(4) 0.4660(2) 0.1202(3) 0.069(2) Uani 1 1 d G
H50 H 0.7105 0.4758 0.0468 0.083 Uiso 1 1 calc R
C51 C 0.7779(4) 0.7294(3) -0.0131(4) 0.0296(11) Uani 1 1 d U
C52 C 0.8285(5) 0.6904(3) -0.0596(5) 0.0414(14) Uani 1 1 d .
H52 H 0.8092 0.6433 -0.0749 0.050 Uiso 1 1 calc R
C53 C 0.9042(6) 0.7165(4) -0.0842(6) 0.0557(18) Uani 1 1 d .
H53 H 0.9431 0.6868 -0.1084 0.067 Uiso 1 1 calc R
C54 C 0.9268(6) 0.7902(4) -0.0740(6) 0.063(2) Uani 1 1 d .
H54 H 0.9741 0.8111 -0.0978 0.075 Uiso 1 1 calc R
C55 C 0.8725(6) 0.8283(3) -0.0256(8) 0.069(3) Uani 1 1 d .
H55 H 0.8887 0.8758 -0.0116 0.082 Uiso 1 1 calc R
C56 C 0.7979(7) 0.7999(3) 0.0020(6) 0.0553(18) Uani 1 1 d .
H56 H 0.7609 0.8277 0.0308 0.066 Uiso 1 1 calc R
C57 C 0.5864(5) 0.7365(3) -0.0475(4) 0.0321(12) Uani 1 1 d .
C58 C 0.5574(5) 0.7501(3) -0.1535(4) 0.0449(15) Uani 1 1 d .
H58 H 0.6046 0.7411 -0.1846 0.054 Uiso 1 1 calc R
C59 C 0.4581(7) 0.7770(5) -0.2124(6) 0.075(3) Uani 1 1 d .
H59 H 0.4359 0.7838 -0.2859 0.090 Uiso 1 1 calc R
C60 C 0.3915(6) 0.7941(4) -0.1700(6) 0.0567(19) Uani 1 1 d .
H60 H 0.3236 0.8122 -0.2135 0.068 Uiso 1 1 calc R
C61 C 0.4208(6) 0.7857(4) -0.0668(6) 0.058(2) Uani 1 1 d .
H61 H 0.3744 0.8004 -0.0373 0.070 Uiso 1 1 calc R
C62 C 0.5158(5) 0.7564(3) -0.0020(5) 0.0385(13) Uani 1 1 d .
H62 H 0.5345 0.7495 0.0709 0.046 Uiso 1 1 calc R
O1 O 1.0252(4) 0.8216(2) 0.4429(3) 0.0433(10) Uani 1 1 d .
O2 O 1.0933(3) 0.7554(2) 0.3525(4) 0.0451(11) Uani 1 1 d .
O3 O 0.5564(3) 0.5337(2) -0.0265(3) 0.0408(10) Uani 1 1 d .
O4 O 0.6466(3) 0.5999(2) -0.0930(3) 0.0392(9) Uani 1 1 d .

loop_
_atom_site_aniso_label
_atom_site_aniso_U_11
_atom_site_aniso_U_22
_atom_site_aniso_U_33
_atom_site_aniso_U_23
_atom_site_aniso_U_13
_atom_site_aniso_U_12
P1 0.0238(7) 0.0302(5) 0.0178(6) 0.0005(5) 0.0054(4) -0.0025(5)
Cl1 0.097(2) 0.180(4) 0.194(4) -0.066(3) 0.086(3) -0.034(2)
N1 0.024(2) 0.048(2) 0.0127(19) -0.0056(18) 0.0136(18) -0.0038(19)
N2 0.008(2) 0.031(2) 0.027(2) 0.0069(17) -0.0087(16) -0.0059(16)
N3 0.050(3) 0.038(3) 0.035(3) -0.004(2) 0.006(2) -0.005(2)
N4 0.043(3) 0.0164(19) 0.045(3) 0.0023(18) 0.026(2) 0.0051(18)
C1 0.032(3) 0.038(3) 0.018(2) 0.000(2) 0.010(2) 0.005(2)
C2 0.027(3) 0.027(3) 0.034(3) -0.015(2) -0.002(3) -0.011(2)
C3 0.012(3) 0.018(2) 0.051(3) -0.014(2) 0.017(2) -0.0079(18)
C4 0.018(2) 0.030(2) 0.022(2) 0.0036(18) 0.0007(19) -0.0040(18)
C5 0.057(5) 0.054(4) 0.042(4) -0.016(3) -0.002(3) -0.013(3)
C6 0.079(5) 0.106(5) 0.079(5) -0.036(4) 0.013(4) -0.005(4)
C7 0.061(4) 0.084(4) 0.100(4) -0.016(3) 0.055(3) -0.031(3)
C8 0.051(4) 0.054(4) 0.028(3) -0.008(3) 0.002(3) 0.017(3)
C9 0.060(5) 0.061(4) 0.035(3) -0.018(3) -0.008(3) 0.037(4)
C10 0.066(6) 0.075(5) 0.057(5) -0.031(4) -0.019(4) 0.025(5)
C11 0.072(4) 0.047(3) 0.044(3) -0.005(3) 0.004(3) 0.007(3)
C12 0.123(9) 0.038(4) 0.081(6) -0.029(4) 0.026(6) -0.006(5)
C13 0.099(6) 0.027(3) 0.019(3) 0.000(2) 0.018(3) 0.005(3)
C14 0.030(3) 0.040(3) 0.018(3) -0.009(2) -0.002(2) -0.006(2)
C15 0.064(5) 0.030(3) 0.060(4) -0.019(3) 0.018(4) -0.006(3)
C16 0.098(8) 0.103(7) 0.044(4) -0.033(5) 0.010(5) 0.005(6)
C17 0.089(6) 0.084(5) 0.033(3) -0.019(4) 0.045(4) -0.038(4)
C18 0.123(10) 0.158(12) 0.050(5) -0.048(7) 0.026(6) 0.003(9)
C19 0.120(8) 0.066(5) 0.051(5) -0.009(4) 0.049(5) -0.035(5)
C20 0.026(3) 0.032(3) 0.020(2) 0.005(2) -0.003(2) -0.004(2)
C21 0.040(4) 0.033(3) 0.047(4) 0.007(3) 0.002(3) -0.014(3)
C22 0.039(4) 0.055(4) 0.043(4) 0.028(3) 0.004(3) 0.005(3)
C23 0.031(4) 0.063(4) 0.039(3) 0.014(3) -0.005(3) -0.001(3)
C24 0.041(4) 0.060(4) 0.039(4) 0.020(3) -0.014(3) 0.020(3)
C25 0.052(4) 0.049(3) 0.041(3) 0.014(3) 0.014(3) 0.021(3)
C26 0.031(3) 0.041(3) 0.026(3) 0.004(2) -0.001(2) -0.003(2)
C27 0.031(3) 0.040(3) 0.051(3) 0.006(3) 0.027(3) -0.003(2)
C28 0.030(4) 0.089(5) 0.069(5) 0.002(4) 0.037(4) 0.010(3)
C29 0.071(5) 0.044(3) 0.033(3) 0.001(3) 0.014(3) 0.000(3)
C30 0.075(6) 0.057(4) 0.068(5) -0.016(4) 0.036(4) 0.009(4)
C31 0.082(5) 0.041(3) 0.034(3) 0.004(3) 0.036(3) -0.004(3)
C32 0.031(3) 0.034(3) 0.046(3) -0.004(3) 0.015(3) -0.023(2)
C33 0.022(3) 0.034(3) 0.027(3) -0.011(2) 0.011(2) 0.003(2)
C34 0.017(3) 0.058(4) 0.033(3) -0.026(3) -0.004(2) 0.015(3)
C35 0.024(3) 0.032(2) 0.030(2) 0.004(2) 0.007(2) -0.004(2)
C36 0.037(4) 0.068(4) 0.027(3) -0.032(3) 0.014(3) -0.022(3)
C37 0.047(4) 0.067(3) 0.041(3) 0.002(3) 0.010(3) -0.018(3)
C38 0.095(5) 0.093(5) 0.099(5) -0.044(4) 0.031(4) -0.011(4)
C39 0.023(3) 0.065(3) 0.047(3) -0.009(3) 0.022(2) -0.011(2)
C40 0.052(5) 0.054(4) 0.051(4) -0.005(3) 0.011(3) -0.025(3)
C41 0.037(4) 0.045(3) 0.106(6) -0.015(4) 0.044(4) -0.014(3)
C42 0.068(7) 0.115(8) 0.052(5) 0.004(5) -0.010(4) -0.065(6)
C43 0.063(5) 0.048(4) 0.091(6) -0.020(4) 0.049(5) -0.020(4)
C44 0.039(4) 0.074(5) 0.070(5) 0.028(4) 0.013(4) -0.010(4)
C45 0.017(3) 0.024(3) 0.077(5) 0.001(3) 0.018(3) -0.006(2)
C46 0.063(5) 0.033(3) 0.071(5) 0.021(3) 0.005(4) -0.005(3)
C47 0.065(4) 0.045(3) 0.088(4) 0.033(3) 0.006(3) -0.019(3)
C49 0.052(5) 0.026(3) 0.162(9) -0.042(4) 0.046(5) 0.000(3)
C50 0.056(5) 0.027(3) 0.116(7) -0.012(4) 0.030(5) -0.001(3)
C51 0.029(3) 0.041(2) 0.025(2) 0.003(2) 0.018(2) -0.007(2)
C52 0.033(3) 0.051(4) 0.036(3) 0.018(3) 0.010(3) 0.004(3)
C53 0.040(4) 0.063(4) 0.069(5) 0.008(4) 0.028(4) 0.007(3)
C54 0.049(5) 0.078(5) 0.065(5) 0.036(4) 0.029(4) -0.010(4)
C55 0.032(4) 0.036(3) 0.134(8) 0.018(4) 0.032(5) -0.003(3)
C56 0.075(5) 0.030(3) 0.073(5) 0.003(3) 0.043(4) 0.000(3)
C57 0.036(3) 0.030(3) 0.027(3) 0.002(2) 0.011(2) 0.012(2)
C58 0.042(4) 0.058(4) 0.021(3) -0.007(3) 0.001(3) 0.015(3)
C59 0.062(6) 0.088(6) 0.040(4) -0.019(4) -0.012(4) 0.023(5)
C60 0.046(4) 0.047(4) 0.054(4) -0.003(3) -0.002(3) 0.025(3)
C61 0.058(5) 0.051(4) 0.069(5) -0.014(4) 0.030(4) 0.022(3)
C62 0.027(3) 0.053(3) 0.031(3) -0.010(3) 0.008(3) 0.009(3)
O1 0.047(3) 0.037(2) 0.043(2) -0.0180(18) 0.016(2) -0.0186(19)
O2 0.016(2) 0.052(2) 0.064(3) -0.013(2) 0.013(2) -0.0103(18)
O3 0.034(2) 0.039(2) 0.032(2) -0.0195(17) -0.0031(18) -0.0030(17)
O4 0.034(2) 0.049(2) 0.030(2) -0.0188(18) 0.0101(18) -0.0041(18)

loop_
_atom_type_symbol
_atom_type_description
_atom_type_scat_dispersion_real
_atom_type_scat_dispersion_imag
_atom_type_scat_source
C C 0.0033 0.0016 'International Tables Vol C Tables 4.2.6.8 and 6.1.1.4'
H H 0.0000 0.0000 'International Tables Vol C Tables 4.2.6.8 and 6.1.1.4'
N N 0.0061 0.0033 'International Tables Vol C Tables 4.2.6.8 and 6.1.1.4'
O O 0.0106 0.0060 'International Tables Vol C Tables 4.2.6.8 and 6.1.1.4'
P P 0.1023 0.0942 'International Tables Vol C Tables 4.2.6.8 and 6.1.1.4'
Cl Cl 0.1484 0.1585 'International Tables Vol C Tables 4.2.6.8 and 6.1.1.4'

loop_
_geom_angle_atom_site_label_1
_geom_angle_atom_site_label_2
_geom_angle_atom_site_label_3
_geom_angle
N4 P1 N3 113.7(3)
N4 P1 N1 107.5(2)
N3 P1 N1 106.8(2)
N4 P1 N2 111.9(2)
N3 P1 N2 102.7(2)
N1 P1 N2 114.2(2)
C1 N1 P1 123.8(3)
C4 N2 P1 131.6(3)
C32 N3 P1 129.5(5)
C35 N4 P1 133.8(3)
C8 C1 C2 121.9(5)
C8 C1 N1 107.5(5)
C2 C1 N1 107.7(4)
C8 C1 C14 108.0(4)
C2 C1 C14 106.5(4)
N1 C1 C14 104.0(4)
O1 C2 C1 108.4(4)
O1 C2 C3 100.3(4)
C1 C2 C3 119.5(4)
O2 C3 C4 110.6(4)
O2 C3 C2 104.0(4)
C4 C3 C2 113.3(4)
N2 C4 C26 106.4(4)
N2 C4 C20 106.5(4)
C26 C4 C20 111.9(4)
N2 C4 C3 110.4(4)
C26 C4 C3 111.4(4)
C20 C4 C3 110.1(4)
O1 C5 O2 103.8(5)
O1 C5 C6 113.7(7)
O2 C5 C6 104.9(6)
O1 C5 C7 109.9(6)
O2 C5 C7 104.9(6)
C6 C5 C7 118.1(8)
C9 C8 C13 115.5(7)
C9 C8 C1 124.5(7)
C13 C8 C1 120.0(6)
C10 C9 C8 126.6(10)
C9 C10 C11 118.6(9)
C12 C11 C10 116.3(8)
C11 C12 C13 128.3(10)
C12 C13 C8 114.6(8)
C15 C14 C19 121.4(6)
C15 C14 C1 119.6(5)
C19 C14 C1 119.0(5)
C16 C15 C14 114.9(8)
C15 C16 C17 123.9(9)
C18 C17 C16 119.0(8)
C17 C18 C19 124.5(12)
C14 C19 C18 113.0(9)
C21 C20 C25 118.9(5)
C21 C20 C4 126.0(5)
C25 C20 C4 115.0(5)
C20 C21 C22 123.5(7)
C21 C22 C23 118.8(6)
C24 C23 C22 118.8(6)
C23 C24 C25 120.7(7)
C24 C25 C20 119.1(6)
C31 C26 C27 117.5(6)
C31 C26 C4 117.5(5)
C27 C26 C4 125.1(5)
C26 C27 C28 120.3(6)
C29 C28 C27 118.1(7)
C30 C29 C28 126.3(7)
C29 C30 C31 114.9(7)
C26 C31 C30 122.1(6)
N3 C32 C39 109.6(5)
N3 C32 C45 108.8(5)
C39 C32 C45 112.1(4)
N3 C32 C33 106.2(4)
C39 C32 C33 104.9(5)
C45 C32 C33 114.9(4)
O3 C33 C34 106.1(4)
O3 C33 C32 105.2(4)
C34 C33 C32 119.4(5)
O4 C34 C35 109.5(5)
O4 C34 C33 100.1(4)
C35 C34 C33 114.9(4)
N4 C35 C34 106.5(4)
N4 C35 C57 110.3(4)
C34 C35 C57 113.6(4)
N4 C35 C51 107.3(4)
C34 C35 C51 111.8(5)
C57 C35 C51 107.2(4)
O4 C36 O3 106.3(4)
O4 C36 C38 112.5(7)
O3 C36 C38 105.6(7)
O4 C36 C37 114.9(6)
O3 C36 C37 109.7(5)
C38 C36 C37 107.5(7)
C44 C39 C40 117.9(6)
C44 C39 C32 122.6(6)
C40 C39 C32 119.6(6)
C39 C40 C41 118.6(6)
C40 C41 C42 117.1(8)
C43 C42 C41 122.4(8)
C42 C43 C44 118.7(8)
C39 C44 C43 124.4(8)
C46 C45 C50 120.0
C46 C45 C32 115.4(4)
C50 C45 C32 124.6(4)
C47 C46 C45 120.0
C46 C47 C48 120.0
C49 C48 C47 120.0
C48 C49 C50 120.0
C49 C50 C45 120.0
C52 C51 C56 120.0(5)
C52 C51 C35 124.6(5)
C56 C51 C35 115.3(5)
C53 C52 C51 122.4(6)
C52 C53 C54 120.3(7)
C55 C54 C53 114.7(6)
C56 C55 C54 123.5(6)
C55 C56 C51 118.6(6)
C58 C57 C62 118.8(5)
C58 C57 C35 121.7(5)
C62 C57 C35 119.5(5)
C59 C58 C57 118.1(6)
C60 C59 C58 122.7(7)
C61 C60 C59 120.0(7)
C60 C61 C62 122.0(6)
C61 C62 C57 118.2(6)
C5 O1 C2 109.6(4)
C3 O2 C5 111.6(5)
C36 O3 C33 104.7(4)
C36 O4 C34 111.6(4)

loop_
_geom_bond_atom_site_label_1
_geom_bond_atom_site_label_2
_geom_bond_distance
P1 N4 1.599(5)
P1 N3 1.617(5)
P1 N1 1.626(4)
P1 N2 1.639(4)
N1 C1 1.537(7)
N2 C4 1.491(6)
N3 C32 1.453(8)
N4 C35 1.461(7)
C1 C8 1.508(8)
C1 C2 1.521(8)
C1 C14 1.569(7)
C2 O1 1.441(6)
C2 C3 1.602(7)
C3 O2 1.379(6)
C3 C4 1.587(7)
C4 C26 1.531(8)
C4 C20 1.558(7)
C5 O1 1.414(10)
C5 O2 1.481(8)
C5 C6 1.561(14)
C5 C7 1.593(11)
C8 C9 1.380(10)
C8 C13 1.441(11)
C9 C10 1.327(12)
C10 C11 1.420(14)
C11 C12 1.291(13)
C12 C13 1.418(11)
C14 C15 1.412(8)
C14 C19 1.430(10)
C15 C16 1.343(11)
C16 C17 1.389(13)
C17 C18 1.226(15)
C18 C19 1.447(12)
C20 C21 1.314(8)
C20 C25 1.432(9)
C21 C22 1.379(9)
C22 C23 1.438(10)
C23 C24 1.354(11)
C24 C25 1.413(9)
C26 C31 1.352(9)
C26 C27 1.365(8)
C27 C28 1.389(9)
C28 C29 1.318(10)
C29 C30 1.288(11)
C30 C31 1.441(9)
C32 C39 1.539(7)
C32 C45 1.543(7)
C32 C33 1.580(8)
C33 O3 1.447(6)
C33 C34 1.524(9)
C34 O4 1.463(6)
C34 C35 1.523(8)
C35 C57 1.539(8)
C35 C51 1.587(7)
C36 O4 1.413(7)
C36 O3 1.414(8)
C36 C38 1.421(12)
C36 C37 1.520(10)
C39 C44 1.342(11)
C39 C40 1.388(10)
C40 C41 1.440(9)
C41 C42 1.469(13)
C42 C43 1.235(14)
C43 C44 1.415(10)
C45 C46 1.3900
C45 C50 1.3900
C46 C47 1.3900
C47 C48 1.3900
C48 C49 1.3900
C49 C50 1.3900
C51 C52 1.376(8)
C51 C56 1.393(8)
C52 C53 1.346(9)
C53 C54 1.456(11)
C54 C55 1.423(12)
C55 C56 1.374(10)
C57 C58 1.388(8)
C57 C62 1.439(8)
C58 C59 1.380(10)
C59 C60 1.344(12)
C60 C61 1.334(11)
C61 C62 1.373(10)

loop_
_geom_torsion_atom_site_label_1
_geom_torsion_atom_site_label_2
_geom_torsion_atom_site_label_3
_geom_torsion_atom_site_label_4
_geom_torsion
N4 P1 N1 C1 -60.7(5)
N3 P1 N1 C1 177.0(4)
N2 P1 N1 C1 64.1(4)
N4 P1 N2 C4 70.8(5)
N3 P1 N2 C4 -166.9(4)
N1 P1 N2 C4 -51.6(5)
N4 P1 N3 C32 57.1(6)
N1 P1 N3 C32 175.5(5)
N2 P1 N3 C32 -64.0(6)
N3 P1 N4 C35 -51.3(6)
N1 P1 N4 C35 -169.3(5)
N2 P1 N4 C35 64.5(6)
P1 N1 C1 C8 75.7(5)
P1 N1 C1 C2 -57.3(5)
P1 N1 C1 C14 -170.0(4)
C8 C1 C2 O1 59.3(6)
N1 C1 C2 O1 -175.9(4)
C14 C1 C2 O1 -64.9(6)
C8 C1 C2 C3 -54.4(7)
N1 C1 C2 C3 70.3(5)
C14 C1 C2 C3 -178.7(4)
O1 C2 C3 O2 25.7(5)
C1 C2 C3 O2 143.7(5)
O1 C2 C3 C4 145.8(4)
C1 C2 C3 C4 -96.1(6)
P1 N2 C4 C26 -121.2(5)
P1 N2 C4 C20 119.4(4)
P1 N2 C4 C3 -0.1(6)
O2 C3 C4 N2 178.5(4)
C2 C3 C4 N2 62.2(5)
O2 C3 C4 C26 -63.5(6)
C2 C3 C4 C26 -179.9(4)
O2 C3 C4 C20 61.2(6)
C2 C3 C4 C20 -55.2(6)
C2 C1 C8 C9 162.5(5)
N1 C1 C8 C9 37.7(7)
C14 C1 C8 C9 -74.0(7)
C2 C1 C8 C13 -18.6(8)
N1 C1 C8 C13 -143.4(5)
C14 C1 C8 C13 105.0(6)
C13 C8 C9 C10 3.7(9)
C1 C8 C9 C10 -177.3(6)
C8 C9 C10 C11 -5.0(11)
C9 C10 C11 C12 1.6(11)
C10 C11 C12 C13 2.8(12)
C11 C12 C13 C8 -3.9(11)
C9 C8 C13 C12 0.6(8)
C1 C8 C13 C12 -178.4(5)
C8 C1 C14 C15 -29.5(8)
C2 C1 C14 C15 103.0(6)
N1 C1 C14 C15 -143.5(6)
C8 C1 C14 C19 151.3(7)
C2 C1 C14 C19 -76.2(7)
N1 C1 C14 C19 37.3(7)
C19 C14 C15 C16 11.6(11)
C1 C14 C15 C16 -167.6(7)
C14 C15 C16 C17 -16.1(13)
C15 C16 C17 C18 4.1(16)
C16 C17 C18 C19 13.7(18)
C15 C14 C19 C18 3.1(12)
C1 C14 C19 C18 -177.8(8)
C17 C18 C19 C14 -16.7(17)
N2 C4 C20 C21 -23.1(7)
C26 C4 C20 C21 -138.9(6)
C3 C4 C20 C21 96.6(6)
N2 C4 C20 C25 157.5(5)
C26 C4 C20 C25 41.7(6)
C3 C4 C20 C25 -82.8(6)
C25 C20 C21 C22 -2.8(9)
C4 C20 C21 C22 177.8(6)
C20 C21 C22 C23 4.5(10)
C21 C22 C23 C24 -3.4(11)
C22 C23 C24 C25 0.9(11)
C23 C24 C25 C20 0.8(11)
C21 C20 C25 C24 0.1(9)
C4 C20 C25 C24 179.5(6)
N2 C4 C26 C31 -53.8(7)
C20 C4 C26 C31 62.1(7)
C3 C4 C26 C31 -174.2(6)
N2 C4 C26 C27 125.7(6)
C20 C4 C26 C27 -118.4(6)
C3 C4 C26 C27 5.3(8)
C31 C26 C27 C28 -4.9(10)
C4 C26 C27 C28 175.6(6)
C26 C27 C28 C29 8.2(11)
C27 C28 C29 C30 -9.6(13)
C28 C29 C30 C31 6.9(13)
C27 C26 C31 C30 2.5(11)
C4 C26 C31 C30 -178.0(7)
C29 C30 C31 C26 -3.1(12)
P1 N3 C32 C39 -160.6(5)
P1 N3 C32 C45 76.5(6)
P1 N3 C32 C33 -47.7(7)
N3 C32 C33 O3 -177.4(4)
C39 C32 C33 O3 -61.3(5)
C45 C32 C33 O3 62.3(5)
N3 C32 C33 C34 63.8(6)
C39 C32 C33 C34 179.9(5)
C45 C32 C33 C34 -56.6(6)
O3 C33 C34 O4 24.1(5)
C32 C33 C34 O4 142.5(5)
O3 C33 C34 C35 141.3(5)
C32 C33 C34 C35 -100.3(6)
P1 N4 C35 C34 3.3(7)
P1 N4 C35 C57 127.1(5)
P1 N4 C35 C51 -116.5(5)
O4 C34 C35 N4 177.1(4)
C33 C34 C35 N4 65.4(6)
O4 C34 C35 C57 55.4(6)
C33 C34 C35 C57 -56.3(6)
O4 C34 C35 C51 -66.0(6)
C33 C34 C35 C51 -177.7(4)
N3 C32 C39 C44 -150.4(7)
C45 C32 C39 C44 -29.4(9)
C33 C32 C39 C44 95.9(7)
N3 C32 C39 C40 30.8(8)
C45 C32 C39 C40 151.8(6)
C33 C32 C39 C40 -82.9(7)
C44 C39 C40 C41 0.5(11)
C32 C39 C40 C41 179.4(7)
C39 C40 C41 C42 2.6(11)
C40 C41 C42 C43 1.5(14)
C41 C42 C43 C44 -8.1(15)
C40 C39 C44 C43 -7.6(12)
C32 C39 C44 C43 173.5(7)
C42 C43 C44 C39 11.8(14)
N3 C32 C45 C46 43.9(5)
C39 C32 C45 C46 -77.5(5)
C33 C32 C45 C46 162.8(4)
N3 C32 C45 C50 -137.2(4)
C39 C32 C45 C50 101.4(5)
C33 C32 C45 C50 -18.2(6)
C50 C45 C46 C47 0.0
C32 C45 C46 C47 179.0(4)
C45 C46 C47 C48 0.0
C46 C47 C48 C49 0.0
C47 C48 C49 C50 0.0
C48 C49 C50 C45 0.0
C46 C45 C50 C49 0.0
C32 C45 C50 C49 -178.9(4)
N4 C35 C51 C52 127.0(6)
C34 C35 C51 C52 10.5(8)
C57 C35 C51 C52 -114.5(6)
N4 C35 C51 C56 -55.7(7)
C34 C35 C51 C56 -172.2(6)
C57 C35 C51 C56 62.7(7)
C56 C51 C52 C53 5.5(10)
C35 C51 C52 C53 -177.4(6)
C51 C52 C53 C54 -7.5(11)
C52 C53 C54 C55 7.0(12)
C53 C54 C55 C56 -5.1(13)
C54 C55 C56 C51 3.4(13)
C52 C51 C56 C55 -3.2(11)
C35 C51 C56 C55 179.4(7)
N4 C35 C57 C58 154.5(5)
C34 C35 C57 C58 -85.9(7)
C51 C35 C57 C58 38.0(7)
N4 C35 C57 C62 -25.5(7)
C34 C35 C57 C62 94.0(6)
C51 C35 C57 C62 -142.0(5)
C62 C57 C58 C59 -5.3(10)
C35 C57 C58 C59 174.7(6)
C57 C58 C59 C60 4.0(13)
C58 C59 C60 C61 0.5(14)
C59 C60 C61 C62 -3.5(13)
C60 C61 C62 C57 2.0(11)
C58 C57 C62 C61 2.5(9)
C35 C57 C62 C61 -177.4(6)
O2 C5 O1 C2 28.2(6)
C6 C5 O1 C2 -85.2(7)
C7 C5 O1 C2 139.9(6)
C1 C2 O1 C5 -159.2(5)
C3 C2 O1 C5 -33.3(6)
C4 C3 O2 C5 -132.2(5)
C2 C3 O2 C5 -10.2(6)
O1 C5 O2 C3 -9.6(7)
C6 C5 O2 C3 109.9(7)
C7 C5 O2 C3 -125.0(6)
O4 C36 O3 C33 30.1(6)
C38 C36 O3 C33 149.8(6)
C37 C36 O3 C33 -94.7(5)
C34 C33 O3 C36 -34.2(5)
C32 C33 O3 C36 -161.6(4)
O3 C36 O4 C34 -14.8(6)
C38 C36 O4 C34 -129.9(7)
C37 C36 O4 C34 106.6(6)
C35 C34 O4 C36 -127.0(5)
C33 C34 O4 C36 -5.9(6)

loop_
_platon_squeeze_void_nr
_platon_squeeze_void_average_x
_platon_squeeze_void_average_y
_platon_squeeze_void_average_z
_platon_squeeze_void_volume
_platon_squeeze_void_count_electrons
_platon_squeeze_void_content
1 0.221 0.039 0.221 1197 422 ' '
